data_2007543
loop_
_publ_author_name
'Peeters, Oswald M.'
'Meurisse, Rita L.'
'Blaton, Norbert M.'
'De Ranter, Camiel J.'

_publ_section_title
;
 ({-})-(2<i>S</i>)-Tifluadom Hydrochloride and Two of its
 ({-})-(2<i>S</i>)-2-(Acylaminomethyl)benzodiazepine Hydrochloride
 Analogues
;
_journal_issue 8
_journal_name_full 'Acta Crystallographica Section C'
_journal_page_first 1133
_journal_page_last 1137
_journal_paper_doi 10.1107/S0108270198003412
_journal_volume 54
_journal_year 1998
_chemical_formula_moiety 'C23 H24 N3 O1 S1 1+, Cl1 1-'
_chemical_formula_sum 'C23 H24 Cl N3 O S'
_chemical_formula_weight 425.96
_chemical_name_systematic
;
(-)-(2S)-1,7-Dimethyl-5-phenyl-2-(3-thenoylaminomethyl)-2,3-dihydro-1H-
1,4-benzodiazepin-4-ium Chloride
;
_space_group_IT_number 19
_symmetry_cell_setting orthorhombic
_symmetry_space_group_name_Hall 'P 2ac 2ab'
_symmetry_space_group_name_H-M 'P 21 21 21'
_cell_angle_alpha 90.00
_cell_angle_beta 90.00
_cell_angle_gamma 90.00
_cell_formula_units_Z 4
_cell_length_a 6.3344(2)
_cell_length_b 13.5131(7)
_cell_length_c 25.693(2)
_cell_measurement_reflns_used 39
_cell_measurement_temperature 293
_cell_measurement_theta_max 27.23
_cell_measurement_theta_min 10.92
_cell_volume 2199.3(2)
_computing_cell_refinement XSCANS
_computing_data_collection 'XSCANS (Siemens, 1996)'
_computing_data_reduction XSCANS
_computing_molecular_graphics 'DIAMOND (Bergerhoff, 1996)'
_computing_publication_material 'PARST (Nardelli, 1983)'
_computing_structure_refinement 'SHELXL93 (Sheldrick, 1993)'
_computing_structure_solution 'SIR92 (Altomare et al., 1994)'
_diffrn_measurement_device_type 'Siemens P4 four-circle'
_diffrn_measurement_method \w/2\q
_diffrn_radiation_type CuK\a
_diffrn_radiation_wavelength 1.54184
_diffrn_reflns_av_R_equivalents .051
_diffrn_reflns_limit_h_max 7
_diffrn_reflns_limit_h_min -1
_diffrn_reflns_limit_k_max 16
_diffrn_reflns_limit_k_min -1
_diffrn_reflns_limit_l_max 31
_diffrn_reflns_limit_l_min -1
_diffrn_reflns_number 3007
_diffrn_reflns_theta_max 69.06
_diffrn_standards_decay_% none
_diffrn_standards_interval_count 100
_diffrn_standards_number 3
_exptl_absorpt_coefficient_mu 2.570
_exptl_absorpt_correction_T_max .902
_exptl_absorpt_correction_T_min .555
_exptl_absorpt_correction_type psi-scan
_exptl_absorpt_process_details '(XEMP; Siemens, 1989)'
_exptl_crystal_colour red-orange
_exptl_crystal_density_diffrn 1.287
_exptl_crystal_density_meas 1.281
_exptl_crystal_density_method 'flotation in n-heptane/CCl~4~          '
_exptl_crystal_description plate
_exptl_crystal_F_000 896
_exptl_crystal_size_max .46
_exptl_crystal_size_mid .22
_exptl_crystal_size_min .04
_refine_diff_density_max .25
_refine_diff_density_min -.21
_refine_ls_abs_structure_details 'Flack (1983)'
_refine_ls_abs_structure_Flack -.01(3)
_refine_ls_extinction_coef .0059(6)
_refine_ls_extinction_method 'SHELXL93 (Sheldrick, 1993)'
_refine_ls_goodness_of_fit_all 1.042
_refine_ls_goodness_of_fit_ref 1.042
_refine_ls_hydrogen_treatment 'H atoms constrained'
_refine_ls_matrix_type full
_refine_ls_number_parameters 311
_refine_ls_number_reflns 2761
_refine_ls_R_factor_all .057
_refine_ls_R_factor_gt .048
_refine_ls_shift/su_max .001
_refine_ls_structure_factor_coef Fsqd
_refine_ls_weighting_details 'w = 1/[\s^2^(Fo^2^)+(0.0789P)^2^+0.7366P] where P = (Fo^2^+2Fc^2^)/3'
_refine_ls_weighting_scheme calc
_refine_ls_wR_factor_all .137
_refine_ls_wR_factor_ref .137
_reflns_number_gt 1864
_reflns_number_total 2204
_reflns_threshold_expression F^2^>2\s(F^2^)
_cod_data_source_file na1340.cif
_cod_data_source_block na1340b
_cod_depositor_comments
;
 Marking atoms 'C15A', 'C16A', 'S17A', 'C18A', 'C19A' and 'C15B', 'C16B',
 'S17B', 'C18B', 'C19B' as belonging to disorder groups '1' and '2' with the
 occupancies of '0.573(7)' and '0.427(7)' respectively after consulting the
 original publication.

 Antanas Vaitkus,
 2017-09-05

The following automatic conversions were performed:
'_symmetry_cell_setting' value 'Orthorhombic' changed to 'orthorhombic'
according to '/home/saulius/struct/CIF-dictionaries/cif_core.dic'
dictionary named 'cif_core.dic' version 2.4.1 from 2010-06-29.

Automatic conversion script
Id: cif_fix_enum 1527 2010-12-29 10:47:43Z saulius 

The following automatic conversions were performed:

'_exptl_absorpt_correction_type' value '\y scan' was replaced with
the value 'psi-scan' as specified in the replacement file
'src/cod-tools/trunk/data/replacement-values/replacement_values.lst'.

Automatic conversion script
Id: cif_fix_values 5376 2017-05-30 11:51:03Z andrius 
;
_cod_original_cell_volume 2199.2(2)
_cod_original_formula_sum 'C23 H24 Cl1 N3 O1 S1'
_cod_database_code 2007543

loop_
_symmetry_equiv_pos_as_xyz
X,Y,Z
1/2-X,-Y,1/2+Z
-X,1/2+Y,1/2-Z
1/2+X,1/2-Y,-Z

loop_
_atom_site_label
_atom_site_fract_x
_atom_site_fract_y
_atom_site_fract_z
_atom_site_U_iso_or_equiv
_atom_site_adp_type
_atom_site_calc_flag
_atom_site_calc_attached_atom
_atom_site_refinement_flags
_atom_site_type_symbol
_atom_site_occupancy
_atom_site_disorder_group
Cl .3645(2) .42202(8) .73831(4) .0687(3) aniso . . . Cl 1 .
N1 1.0153(5) .1399(2) .73900(10) .0537(9) aniso . . . N 1 .
C2 .8217(6) .1766(2) .76300(10) .0510(10) aniso . . . C 1 .
C3 .6438(6) .1866(3) .72380(10) .0560(10) aniso . . . C 1 .
N4 .6703(5) .2729(2) .69110(10) .0542(9) aniso . . . N 1 .
C5 .8218(6) .2848(2) .65680(10) .0474(9) aniso . . . C 1 .
C5a .9883(6) .2133(2) .64960(10) .0470(9) aniso . . . C 1 .
C6 1.0806(6) .2136(3) .59930(10) .0560(10) aniso . . . C 1 .
C7 1.2403(7) .1516(3) .58390(10) .0660(10) aniso . . . C 1 .
C7M 1.3370(10) .1567(4) .5305(2) .103(2) aniso . . . C 1 .
C8 1.3054(7) .0821(3) .6200(2) .0660(10) aniso . . . C 1 .
C9 1.2226(7) .0772(3) .6688(2) .0600(10) aniso . . . C 1 .
C9a 1.0661(6) .1434(2) .68740(10) .0480(10) aniso . . . C 1 .
C10 1.1317(7) .0733(3) .7741(2) .0720(10) aniso . . . C 1 .
C11 .8624(7) .2714(3) .79390(10) .0620(10) aniso . . . C 1 .
N12 .6780(6) .3044(2) .82230(10) .0640(10) aniso . . . N 1 .
C13 .6436(8) .2810(3) .87250(10) .0650(10) aniso . . . C 1 .
O14 .7628(6) .2240(3) .89610(10) .0910(10) aniso . . . O 1 .
C15A .451(2) .3340(10) .8944(5) .047(4) aniso . . . C 0.573(7) 1
C16A .291(4) .3920(10) .8755(8) .056(4) aniso . . . C 0.573(7) 1
S17A .1320(10) .4234(5) .9228(3) .0940(10) aniso . . . S 0.573(7) 1
C18A .255(4) .372(2) .9739(8) .091(7) aniso . . . C 0.573(7) 1
C19A .451(4) .329(2) .9489(8) .073(5) aniso . . . C 0.573(7) 1
C15B .471(3) .319(2) .9064(7) .048(5) aniso . . . C 0.427(7) 2
C16B .421(5) .315(2) .9590(10) .074(6) aniso . . . C 0.427(7) 2
S17B .229(2) .3918(9) .9693(4) .110(3) aniso . . . S 0.427(7) 2
C18B .141(5) .412(2) .9090(10) .110(10) aniso . . . C 0.427(7) 2
C19B .313(5) .364(2) .8770(10) .058(6) aniso . . . C 0.427(7) 2
C1' .8073(6) .3765(3) .62580(10) .0520(10) aniso . . . C 1 .
C2' .9815(7) .4355(3) .61810(10) .0610(10) aniso . . . C 1 .
C3' .9600(10) .5260(3) .5918(2) .087(2) aniso . . . C 1 .
C4' .7620(10) .5529(4) .5743(2) .120(3) aniso . . . C 1 .
C5' .5910(10) .4935(6) .5811(3) .132(4) aniso . . . C 1 .
C6' .6110(8) .4054(4) .6068(2) .090(2) aniso . . . C 1 .
H2 .7770(6) .1263(2) .78820(10) .064 iso calc C2 R H 1 .
H3A .6394(6) .1279(3) .70210(10) .069 iso calc C3 R H 1 .
H3B .5103(6) .1913(3) .74210(10) .069 iso calc C3 R H 1 .
H4 .5800(5) .3201(2) .69440(10) .068 iso calc N4 R H 1 .
H6 1.0293(6) .2588(3) .57510(10) .070 iso calc C6 R H 1 .
H7M1 1.385(6) .0921(7) .5204(7) .129 iso calc C7M R H 1 .
H7M2 1.455(4) .201(2) .5311(4) .129 iso calc C7M R H 1 .
H7M3 1.234(2) .180(3) .5061(3) .129 iso calc C7M R H 1 .
H8 1.4096(7) .0370(3) .6106(2) .082 iso calc C8 R H 1 .
H9 1.2711(7) .0280(3) .6911(2) .075 iso calc C9 R H 1 .
H10A 1.083(3) .0067(4) .7692(8) .091 iso calc C10 R H 1 .
H10B 1.108(4) .0930(10) .8095(2) .091 iso calc C10 R H 1 .
H10C 1.2798(8) .077(2) .7664(7) .091 iso calc C10 R H 1 .
H11A .9769(7) .2600(3) .81820(10) .077 iso calc C11 R H 1 .
H11B .9063(7) .3232(3) .77010(10) .077 iso calc C11 R H 1 .
H12 .5865(6) .3405(2) .80650(10) .080 iso calc N12 R H 1 .
H16A .275(4) .4110(10) .8410(8) .070 iso calc C16A R H 0.573(7) 1
H18A .214(4) .370(2) 1.0086(8) .114 iso calc C18A R H 0.573(7) 1
H19A .561(4) .302(2) .9680(8) .091 iso calc C19A R H 0.573(7) 1
H16B .485(5) .274(2) .9830(10) .093 iso calc C19A R H 0.427(7) 2
H18B .018(5) .444(2) .8980(10) .132 iso calc S17A R H 0.427(7) 2
H19B .313(5) .365(2) .8400(10) .072 iso calc C16A R H 0.427(7) 2
H2' 1.1130(7) .4155(3) .63030(10) .076 iso calc C2' R H 1 .
H3' 1.0760(10) .5668(3) .5863(2) .109 iso calc C3' R H 1 .
H4' .7460(10) .6133(4) .5574(2) .150 iso calc C4' R H 1 .
H5' .4600(10) .5129(6) .5682(3) .165 iso calc C5' R H 1 .
H6' .4938(8) .3649(4) .6115(2) .112 iso calc C6' R H 1 .

loop_
_atom_site_aniso_label
_atom_site_aniso_U_11
_atom_site_aniso_U_22
_atom_site_aniso_U_33
_atom_site_aniso_U_12
_atom_site_aniso_U_13
_atom_site_aniso_U_23
Cl .0644(6) .0677(6) .0740(5) .0181(6) .0023(5) .0072(5)
N1 .058(2) .052(2) .0510(10) .001(2) .0010(10) .0110(10)
C2 .056(2) .046(2) .052(2) -.005(2) .001(2) .0040(10)
C3 .051(2) .053(2) .063(2) -.010(2) .003(2) .004(2)
N4 .049(2) .055(2) .0580(10) .006(2) .0000(10) .0040(10)
C5 .049(2) .048(2) .0450(10) .004(2) -.0020(10) .0000(10)
C5a .049(2) .045(2) .046(2) .002(2) -.0030(10) -.0030(10)
C6 .066(2) .056(2) .045(2) .007(2) .000(2) -.0060(10)
C7 .075(3) .067(2) .056(2) .013(3) .005(2) -.012(2)
C7M .122(5) .125(4) .063(2) .045(4) .022(3) -.005(3)
C8 .064(2) .059(2) .074(2) .016(2) -.002(2) -.013(2)
C9 .065(2) .045(2) .071(2) .006(2) -.008(2) -.001(2)
C9a .051(2) .040(2) .052(2) -.003(2) -.007(2) .0010(10)
C10 .067(2) .079(3) .071(2) .004(3) -.001(2) .030(2)
C11 .068(2) .055(2) .062(2) -.012(2) -.002(2) -.004(2)
N12 .077(2) .056(2) .060(2) .007(2) -.008(2) -.0020(10)
C13 .084(3) .053(2) .059(2) .002(3) -.010(2) -.003(2)
O14 .107(3) .088(2) .079(2) .034(2) -.002(2) .015(2)
C15A .076(7) .038(7) .027(5) .014(4) -.011(5) .010(5)
C16A .060(6) .034(9) .074(6) .008(7) -.014(5) -.005(5)
S17A .078(2) .100(2) .104(3) .009(2) .000(2) -.022(3)
C18A .13(2) .100(10) .045(6) -.050(10) .008(8) -.022(7)
C19A .100(10) .078(9) .044(7) .020(10) .008(6) .015(5)
C15B .060(6) .034(6) .050(10) -.008(6) -.023(7) .026(6)
C16B .110(10) .070(10) .040(10) -.020(9) .015(9) -.005(9)
S17B .118(4) .131(5) .080(4) .033(4) .012(3) -.008(3)
C18B .070(10) .13(2) .12(2) .000(10) -.020(10) -.070(10)
C19B .070(10) .030(10) .076(9) .000(10) .013(9) -.004(7)
C1' .058(2) .054(2) .045(2) .009(2) .004(2) .0030(10)
C2' .080(3) .051(2) .051(2) .000(2) .004(2) -.002(2)
C3' .145(5) .054(2) .064(2) -.007(3) .030(3) .004(2)
C4' .188(8) .086(4) .085(3) .071(5) .036(5) .036(3)
C5' .111(5) .163(6) .121(5) .065(5) .036(4) .089(5)
C6' .074(3) .116(4) .079(3) .031(3) .003(3) .040(3)

loop_
_atom_type_symbol
_atom_type_scat_dispersion_real
_atom_type_scat_dispersion_imag
_atom_type_scat_source
C .0181 .0091 'IT.4 Tab.2.2B and 2.3.1'
H .0000 .0000 'IT.4 Tab.2.2B and 2.3.1'
N .0311 .0180 'IT.4 Tab.2.2B and 2.3.1'
O .0492 .0322 'IT.4 Tab.2.2B and 2.3.1'
S .3331 .5567 'IT.4 Tab.2.2B and 2.3.1'
Cl .3639 .7018 'IT.4 Tab.2.2B and 2.3.1'

loop_
_geom_angle_atom_site_label_1
_geom_angle_atom_site_label_2
_geom_angle_atom_site_label_3
_geom_angle
_geom_angle_publ_flag
C9a N1 C10 119.9(3) no
C2 N1 C10 111.7(3) no
C2 N1 C9a 126.7(3) no
N1 C2 H2 106.7 no
N1 C2 C11 111.2(3) no
N1 C2 C3 111.9(3) no
C11 C2 H2 106.7 no
C3 C2 H2 106.7 no
C3 C2 C11 113.2(3) no
C2 C3 H3B 109.3 no
C2 C3 H3A 109.3 no
C2 C3 N4 111.8(3) no
H3A C3 H3B 107.9 no
N4 C3 H3B 109.3 no
N4 C3 H3A 109.3 no
C3 N4 H4 117.5 no
C3 N4 C5 124.9(3) no
C5 N4 H4 117.5 no
N4 C5 C1' 114.7(3) no
N4 C5 C5a 122.7(3) no
C5a C5 C1' 122.6(3) no
C5 C5a C9a 127.0(3) no
C5 C5a C6 114.6(3) no
C6 C5a C9a 118.4(3) no
C5a C6 H6 117.8 no
C5a C6 C7 124.4(3) no
C7 C6 H6 117.8 no
C6 C7 C8 116.2(4) no
C6 C7 C7M 122.4(4) no
C7M C7 C8 121.4(3) no
C7 C7M H7M3 109.5 no
C7 C7M H7M2 109.5 no
C7 C7M H7M1 109.5 no
H7M2 C7M H7M3 109.5 no
H7M1 C7M H7M3 109.5 no
H7M1 C7M H7M2 109.5 no
C7 C8 H8 118.8 no
C7 C8 C9 122.4(4) no
C9 C8 H8 118.8 no
C8 C9 H9 118.3 no
C8 C9 C9a 123.4(4) no
C9a C9 H9 118.3 no
C5a C9a C9 115.1(3) no
N1 C9a C9 118.1(3) no
N1 C9a C5a 126.7(3) no
N1 C10 H10C 109.5 no
N1 C10 H10B 109.5 no
N1 C10 H10A 109.5 no
H10B C10 H10C 109.5 no
H10A C10 H10C 109.5 no
H10A C10 H10B 109.5 no
C2 C11 H11B 109.1 no
C2 C11 H11A 109.1 no
C2 C11 N12 112.6(3) no
H11A C11 H11B 107.8 no
N12 C11 H11B 109.1 no
N12 C11 H11A 109.1 no
C11 N12 H12 118.6 no
C11 N12 C13 122.8(3) no
C13 N12 H12 118.6 no
N12 C13 C15B 126.7(8) no
N12 C13 C15A 111.8(6) no
N12 C13 O14 121.2(3) no
O14 C13 C15B 112.1(8) no
O14 C13 C15A 127.0(7) no
C13 C15A C19A 110.0(10) no
C13 C15A C16A 137.0(10) no
C16A C15A C19A 112(2) no
C15A C16A H16A 125.0 no
C15A C16A S17A 110.0(10) no
S17A C16A H16A 125.0 no
C16A S17A C18A 101.0(10) no
S17A C18A H18A 129.0 no
S17A C18A C19A 102(2) no
C19A C18A H18A 129.1 no
C15A C19A C18A 114(2) no
C18A C19A H19A 122.9 no
C15A C19A H19A 122.9 no
C13 C15B C19B 111(2) no
C13 C15B C16B 136(2) no
C16B C15B C19B 112(2) no
C15B C16B H16B 126.0 no
C15B C16B S17B 108(2) no
S17B C16B H16B 126.0 no
C16B S17B C18B 101(2) no
S17B C18B H18B 129.2 no
S17B C18B C19B 102(2) no
C19B C18B H18B 129.2 no
C15B C19B C18B 114(2) no
C18B C19B H19B 123.2 no
C15B C19B H19B 123.2 no
C5 C1' C6' 118.8(3) no
C5 C1' C2' 121.0(3) no
C2' C1' C6' 120.2(4) no
C1' C2' H2' 120.1 no
C1' C2' C3' 119.8(4) no
C3' C2' H2' 120.1 no
C2' C3' H3' 120.8 no
C2' C3' C4' 118.3(5) no
C4' C3' H3' 120.8 no
C3' C4' H4' 119.1 no
C3' C4' C5' 121.8(8) no
C5' C4' H4' 119.1 no
C4' C5' H5' 119.9 no
C4' C5' C6' 120.2(6) no
C6' C5' H5' 119.9 no
C1' C6' C5' 119.8(5) no
C5' C6' H6' 120.1 no
C1' C6' H6' 120.1 no

loop_
_geom_bond_atom_site_label_1
_geom_bond_atom_site_label_2
_geom_bond_distance
_geom_bond_publ_flag
N1 C2 1.460(5) no
N1 C9a 1.364(4) no
N1 C10 1.472(5) no
C2 C3 1.519(5) no
C2 C11 1.529(5) no
C2 H2 .980 no
C3 N4 1.447(5) no
C3 H3A .970 no
C3 H3B .970 no
N4 C5 1.312(5) no
N4 H4 .860 no
C5 C5a 1.442(5) no
C5 C1' 1.476(5) no
C5a C6 1.420(5) no
C5a C9a 1.442(4) no
C6 C7 1.372(6) no
C6 H6 .930 no
C7 C7M 1.503(6) no
C7 C8 1.383(6) no
C7M H7M1 .960 no
C7M H7M2 .960 no
C7M H7M3 .960 no
C8 C9 1.361(6) no
C8 H8 .930 no
C9 C9a 1.418(5) no
C9 H9 .930 no
C10 H10A .960 no
C10 H10B .960 no
C10 H10C .960 no
C11 N12 1.448(6) no
C11 H11A .970 no
C11 H11B .970 no
N12 C13 1.345(5) no
N12 H12 .860 no
C13 O14 1.237(6) no
C13 C15A 1.52(2) no
C13 C15B 1.49(2) no
C15A C16A 1.37(3) no
C15A C19A 1.40(3) no
C16A S17A 1.63(2) no
C16A H16A .930 no
S17A C18A 1.68(2) no
C18A C19A 1.51(3) no
C18A H18A .930 no
C19A H19A .930 no
C15B C16B 1.38(3) no
C15B C19B 1.40(3) no
C16B S17B 1.63(3) no
C16B H16B .930 no
S17B C18B 1.67(3) no
C18B C19B 1.51(4) no
C18B H18B .930 no
C19B H19B .930 no
C1' C2' 1.376(6) no
C1' C6' 1.392(7) no
C2' C3' 1.404(6) no
C2' H2' .930 no
C3' C4' 1.380(10) no
C3' H3' .930 no
C4' C5' 1.360(10) no
C4' H4' .930 no
C5' C6' 1.367(9) no
C5' H5' .930 no
C6' H6' .930 no

loop_
_geom_hbond_atom_site_label_D
_geom_hbond_atom_site_label_H
_geom_hbond_atom_site_label_A
_geom_hbond_distance_DH
_geom_hbond_distance_HA
_geom_hbond_distance_DA
_geom_hbond_angle_DHA
_geom_hbond_publ_flag
N4 H4 Cl 0.86 2.24 3.047(3) 155 y
N12 H12 Cl 0.86 2.50 3.336(3) 164 y

loop_
_geom_torsion_atom_site_label_1
_geom_torsion_atom_site_label_2
_geom_torsion_atom_site_label_3
_geom_torsion_atom_site_label_4
_geom_torsion
_geom_torsion_publ_flag
C9a N1 C10 H10A -77.0 no
C2 N1 C10 H10A 88.8 no
C9a N1 C10 H10B 163.1 no
C2 N1 C10 H10B -31.2 no
C9a N1 C10 H10C 43.0 no
C2 N1 C10 H10C -151.2 no
C10 N1 C9a C5a -171.0(3) no
C2 N1 C9a C5a 25.6(5) yes
C10 N1 C9a C9 3.9(5) yes
C2 N1 C9a C9 -159.5(3) no
C9a N1 C2 H2 137.1 no
C9a N1 C2 C11 -107.0(4) no
C9a N1 C2 C3 20.8(5) yes
C10 N1 C2 H2 -27.5 no
C10 N1 C2 C11 88.5(4) no
C10 N1 C2 C3 -143.8(3) no
N1 C2 C11 N12 -174.4(3) yes
N1 C2 C11 H11A -53.2 no
N1 C2 C11 H11B 64.4 no
N1 C2 C3 N4 -76.0(4) yes
N1 C2 C3 H3A 45.0 no
N1 C2 C3 H3B 162.9 no
C3 C2 C11 N12 58.6(4) no
C3 C2 C11 H11A 179.8 no
C3 C2 C11 H11B -62.6 no
C11 C2 C3 H3B -70.4 no
C11 C2 C3 H3A 171.7 no
C11 C2 C3 N4 50.6(4) yes
H2 C2 C3 H3B 46.6 no
H2 C2 C3 H3A -71.3 no
H2 C2 C3 N4 167.7 no
H2 C2 C11 H11B -179.7 no
H2 C2 C11 H11A 62.8 no
H2 C2 C11 N12 -58.4 no
C2 C3 N4 C5 66.9(4) yes
C2 C3 N4 H4 -113.1 no
H3A C3 N4 H4 125.9 no
H3A C3 N4 C5 -54.1 no
H3B C3 N4 H4 8.0 no
H3B C3 N4 C5 -172.0 no
C3 N4 C5 C5a -3.2(5) yes
C3 N4 C5 C1' 176.3(3) no
H4 N4 C5 C1' -3.8 no
H4 N4 C5 C5a 176.8 no
N4 C5 C1' C2' 133.8(4) no
N4 C5 C1' C6' -42.8(5) yes
N4 C5 C5a C6 154.1(3) no
N4 C5 C5a C9a -25.5(5) yes
C5a C5 C1' C2' -46.8(5) no
C5a C5 C1' C6' 136.6(4) no
C1' C5 C5a C9a 155.1(3) no
C1' C5 C5a C6 -25.3(5) no
C5 C5a C9a N1 -8.8(6) yes
C6 C5a C9a N1 171.7(3) no
C5 C5a C9a C9 176.1(3) no
C5 C5a C6 C7 -179.7(4) no
C5 C5a C6 H6 .3 no
C6 C5a C9a C9 -3.4(5) no
C9a C5a C6 H6 179.9 no
C9a C5a C6 C7 -.1(5) no
C5a C6 C7 C7M -178.2(4) no
C5a C6 C7 C8 3.1(6) no
H6 C6 C7 C8 -176.9 no
H6 C6 C7 C7M 1.8 no
C6 C7 C8 C9 -2.5(6) no
C6 C7 C8 H8 177.5 no
C6 C7 C7M H7M1 -149.6 no
C6 C7 C7M H7M2 90.4 no
C6 C7 C7M H7M3 -29.5 no
C7M C7 C8 C9 178.8(4) no
C7M C7 C8 H8 -1.2 no
C8 C7 C7M H7M3 149.1 no
C8 C7 C7M H7M2 -90.9 no
C8 C7 C7M H7M1 29.1 no
C7 C8 C9 C9a -1.2(6) no
C7 C8 C9 H9 178.8 no
H8 C8 C9 H9 -1.2 no
H8 C8 C9 C9a 178.8 no
C8 C9 C9a C5a 4.1(5) no
C8 C9 C9a N1 -171.4(4) no
H9 C9 C9a C5a -175.9 no
H9 C9 C9a N1 8.6 no
C2 C11 N12 C13 94.8(4) yes
C2 C11 N12 H12 -85.3 no
H11A C11 N12 H12 153.5 no
H11A C11 N12 C13 -26.5 no
H11B C11 N12 H12 36.0 no
H11B C11 N12 C13 -144.0 no
C11 N12 C13 O14 -4.8(6) no
C11 N12 C13 C15A 173.9(7) yes
C11 N12 C13 C15B 173.0(10) yes
H12 N12 C13 C15B -6.5 no
H12 N12 C13 C15A -6.1 no
H12 N12 C13 O14 175.2 no
N12 C13 C15B C16B -170(2) no
N12 C13 C15B C19B 15(2) no
N12 C13 C15A C16A 8(2) no
N12 C13 C15A C19A -164.0(10) no
O14 C13 C15B C16B 7(3) no
O14 C13 C15B C19B -165.0(10) no
O14 C13 C15A C16A -173(2) no
O14 C13 C15A C19A 14(2) no
C13 C15A C19A H19A 5.2 no
C13 C15A C19A C18A -174(2) no
C13 C15A C16A S17A 179.0(10) no
C13 C15A C16A H16A -.6 no
C16A C15A C19A H19A -169.4 no
C16A C15A C19A C18A 11(3) no
C19A C15A C16A H16A 171.9 no
C19A C15A C16A S17A -7(2) no
C15A C16A S17A C18A 3(2) no
H16A C16A S17A C18A -177.1 no
C16A S17A C18A C19A 3(2) no
C16A S17A C18A H18A -177.3 no
S17A C18A C19A C15A -7(2) no
S17A C18A C19A H19A 172.2 no
H18A C18A C19A C15A 172.2 no
H18A C18A C19A H19A -7.8 no
C13 C15B C19B H19B 4.5 no
C13 C15B C19B C18B -175(2) no
C13 C15B C16B S17B 170(2) no
C13 C15B C16B H16B -10.4 no
C16B C15B C19B H19B -170.8 no
C16B C15B C19B C18B 9(3) no
C19B C15B C16B H16B 163.2 no
C19B C15B C16B S17B -16(3) no
C15B C16B S17B C18B 17(2) no
H16B C16B S17B C18B -163.2 no
C16B S17B C18B C19B -10(2) no
C16B S17B C18B H18B 169.1 no
S17B C18B C19B C15B 2(3) no
S17B C18B C19B H19B -177.5 no
H18B C18B C19B C15B -177.5 no
H18B C18B C19B H19B 2.5 no
C5 C1' C6' H6' -4.5 no
C5 C1' C6' C5' 175.5(5) no
C5 C1' C2' C3' -175.3(4) no
C5 C1' C2' H2' 4.7 no
C2' C1' C6' H6' 178.9 no
C2' C1' C6' C5' -1.1(7) no
C6' C1' C2' H2' -178.8 no
C6' C1' C2' C3' 1.2(6) no
C1' C2' C3' C4' -.1(8) no
C1' C2' C3' H3' 179.9 no
H2' C2' C3' H3' -.1 no
H2' C2' C3' C4' 179.9 no
C2' C3' C4' C5' .0(10) no
C2' C3' C4' H4' 178.8 no
H3' C3' C4' H4' -1.2 no
H3' C3' C4' C5' 178.8 no
C3' C4' C5' C6' 1.0(10) no
C3' C4' C5' H5' -178.6 no
H4' C4' C5' H5' 1.4 no
H4' C4' C5' C6' -178.6 no
C4' C5' C6' C1' .0(10) no
C4' C5' C6' H6' 179.8 no
H5' C5' C6' C1' 179.8 no
H5' C5' C6' H6' -.2 no
C16A H16A H19B C19B .5 no
C19B H16A H19B C16A -.5 no
C19A H19A H16B C16B -1.5 no
C16B H19A H16B C19A 1.5 no
